data_4088350
loop_
_publ_author_name
'Ve\<ce\<ra, Milo\<s'
'Varga, Vojtech'
'C\'isa\<rov\'a, Ivana'
'Pinkas, Ji\<r\'i'
'Kucharczyk, Pavel'
'Sedla\<r\'ik, Vladim\'ir'
'Lama\<c, Martin'

_publ_section_title
;
 Group 4 Metal Complexes of Chelating Cyclopentadienyl-ketimide Ligands
;
_journal_issue 5
_journal_name_full Organometallics
_journal_page_first 785
_journal_paper_doi 10.1021/acs.organomet.6b00019
_journal_volume 35
_journal_year 2016
_chemical_formula_moiety 'C18 H21 Cl2 N Ti'
_chemical_formula_sum 'C18 H21 Cl2 N Ti'
_chemical_formula_weight 370.16
_space_group_IT_number 14
_space_group_name_Hall '-P 2ybc'
_space_group_name_H-M_alt 'P 1 21/c 1'
_symmetry_cell_setting monoclinic
_symmetry_space_group_name_Hall '-P 2ybc'
_symmetry_space_group_name_H-M 'P 1 21/c 1'
_atom_sites_solution_hydrogens geom
_atom_sites_solution_primary direct
_atom_sites_solution_secondary difmap
_audit_creation_method SHELXL-97
_cell_angle_alpha 90.00
_cell_angle_beta 100.3320(10)
_cell_angle_gamma 90.00
_cell_formula_units_Z 4
_cell_length_a 7.0709(2)
_cell_length_b 13.5193(4)
_cell_length_c 18.3809(4)
_cell_measurement_reflns_used 4537
_cell_measurement_temperature 150(2)
_cell_measurement_theta_max 27.4812
_cell_measurement_theta_min 2.7102
_cell_volume 1728.61(8)
_computing_structure_refinement 'SHELXL-97 (Sheldrick, 1997)'
_computing_structure_solution 'SHELXS-97 (Sheldrick, 1990)'
_diffrn_ambient_temperature 150(2)
_diffrn_measured_fraction_theta_full 0.999
_diffrn_measured_fraction_theta_max 0.999
_diffrn_measurement_device_type 'Bruker APEX-II CCD'
_diffrn_measurement_method '\f and \w scans'
_diffrn_radiation_monochromator graphite
_diffrn_radiation_source 'fine-focus sealed tube'
_diffrn_radiation_type MoK\a
_diffrn_radiation_wavelength 0.71073
_diffrn_reflns_av_R_equivalents 0.0273
_diffrn_reflns_av_sigmaI/netI 0.0322
_diffrn_reflns_limit_h_max 9
_diffrn_reflns_limit_h_min -8
_diffrn_reflns_limit_k_max 17
_diffrn_reflns_limit_k_min -17
_diffrn_reflns_limit_l_max 21
_diffrn_reflns_limit_l_min -23
_diffrn_reflns_number 12015
_diffrn_reflns_theta_full 27.50
_diffrn_reflns_theta_max 27.50
_diffrn_reflns_theta_min 1.88
_exptl_absorpt_coefficient_mu 0.800
_exptl_absorpt_correction_T_max 0.9172
_exptl_absorpt_correction_T_min 0.7129
_exptl_absorpt_correction_type multi-scan
_exptl_absorpt_process_details 'SADABS V2012/1 (Bruker AXS Inc.)'
_exptl_crystal_colour green-grey
_exptl_crystal_density_diffrn 1.422
_exptl_crystal_density_method 'not measured'
_exptl_crystal_description bar
_exptl_crystal_F_000 768
_exptl_crystal_size_max 0.45
_exptl_crystal_size_mid 0.15
_exptl_crystal_size_min 0.11
_refine_diff_density_max 0.339
_refine_diff_density_min -0.239
_refine_diff_density_rms 0.055
_refine_ls_extinction_method none
_refine_ls_goodness_of_fit_ref 1.048
_refine_ls_hydrogen_treatment constr
_refine_ls_matrix_type full
_refine_ls_number_parameters 203
_refine_ls_number_reflns 3963
_refine_ls_number_restraints 0
_refine_ls_restrained_S_all 1.048
_refine_ls_R_factor_all 0.0388
_refine_ls_R_factor_gt 0.0296
_refine_ls_shift/su_max 0.001
_refine_ls_shift/su_mean 0.000
_refine_ls_structure_factor_coef Fsqd
_refine_ls_weighting_details 'calc w=1/[\s^2^(Fo^2^)+(0.0283P)^2^+0.7561P] where P=(Fo^2^+2Fc^2^)/3'
_refine_ls_weighting_scheme calc
_refine_ls_wR_factor_gt 0.0680
_refine_ls_wR_factor_ref 0.0719
_reflns_number_gt 3328
_reflns_number_total 3963
_reflns_threshold_expression >2sigma(I)
_cod_data_source_file 16a.cif
_cod_data_source_block mv28
_cod_depositor_comments
;
The following automatic conversions were performed:

data item '_symmetry_cell_setting' value 'Monoclinic' was changed to
'monoclinic' in accordance with the
/home/saulius/struct/COD-crude-data/automatic-downloads/DataCite-retrospective/ACS/depositions/lib/dictionaries/cif_core.dic
dictionary named 'cif_core.dic' version 2.4.2 last updated on
2011-04-26.

Automatic conversion script
Id: cif_fix_values 6909 2019-04-08 15:41:33Z antanas 
;
_cod_original_sg_symbol_H-M P21/c
_cod_database_code 4088350

loop_
_symmetry_equiv_pos_as_xyz
'x, y, z'
'-x, y+1/2, -z+1/2'
'-x, -y, -z'
'x, -y-1/2, z-1/2'

loop_
_atom_site_label
_atom_site_type_symbol
_atom_site_fract_x
_atom_site_fract_y
_atom_site_fract_z
_atom_site_U_iso_or_equiv
_atom_site_adp_type
_atom_site_occupancy
_atom_site_symmetry_multiplicity
_atom_site_calc_flag
_atom_site_refinement_flags
Ti1 Ti 0.36454(4) 0.94041(2) 0.135327(15) 0.01372(8) Uani 1 1 d .
C1 C 0.1955(2) 0.79534(12) 0.15305(9) 0.0164(3) Uani 1 1 d .
C2 C 0.3678(2) 0.76942(13) 0.12682(10) 0.0232(4) Uani 1 1 d .
H2 H 0.4722 0.7329 0.1538 0.028 Uiso 1 1 calc R
C3 C 0.3578(3) 0.80669(15) 0.05481(10) 0.0294(4) Uani 1 1 d .
H3 H 0.4529 0.7990 0.0247 0.035 Uiso 1 1 calc R
C4 C 0.1833(3) 0.85707(14) 0.03530(9) 0.0267(4) Uani 1 1 d .
H4 H 0.1394 0.8899 -0.0103 0.032 Uiso 1 1 calc R
C5 C 0.0836(2) 0.85069(13) 0.09527(9) 0.0204(4) Uani 1 1 d .
H5 H -0.0388 0.8789 0.0967 0.024 Uiso 1 1 calc R
C6 C 0.1378(2) 0.76092(13) 0.22509(9) 0.0192(3) Uani 1 1 d .
C7 C -0.0774(3) 0.73234(16) 0.20665(10) 0.0304(4) Uani 1 1 d .
H7A H -0.1537 0.7907 0.1886 0.046 Uiso 1 1 calc R
H7B H -0.1188 0.7072 0.2513 0.046 Uiso 1 1 calc R
H7C H -0.0959 0.6810 0.1684 0.046 Uiso 1 1 calc R
C8 C 0.2535(3) 0.66757(14) 0.25132(11) 0.0308(4) Uani 1 1 d .
H8A H 0.2412 0.6198 0.2107 0.046 Uiso 1 1 calc R
H8B H 0.2041 0.6383 0.2930 0.046 Uiso 1 1 calc R
H8C H 0.3892 0.6850 0.2671 0.046 Uiso 1 1 calc R
C9 C 0.1698(2) 0.84222(13) 0.28925(9) 0.0171(3) Uani 1 1 d .
C10 C 0.0296(2) 0.92954(14) 0.27262(10) 0.0241(4) Uani 1 1 d .
H10A H 0.0685 0.9825 0.3086 0.036 Uiso 1 1 calc R
H10B H -0.1006 0.9075 0.2760 0.036 Uiso 1 1 calc R
H10C H 0.0314 0.9544 0.2227 0.036 Uiso 1 1 calc R
C11 C 0.1402(3) 0.79781(15) 0.36356(9) 0.0273(4) Uani 1 1 d .
H11A H 0.2308 0.7432 0.3772 0.041 Uiso 1 1 calc R
H11B H 0.0083 0.7731 0.3589 0.041 Uiso 1 1 calc R
H11C H 0.1627 0.8489 0.4020 0.041 Uiso 1 1 calc R
C12 C 0.3728(2) 0.88645(12) 0.29432(9) 0.0161(3) Uani 1 1 d .
N1 N 0.42339(19) 0.92368(10) 0.23743(7) 0.0168(3) Uani 1 1 d .
C13 C 0.5117(2) 0.89597(13) 0.36601(8) 0.0181(3) Uani 1 1 d .
C14 C 0.5959(3) 0.81497(15) 0.40590(10) 0.0261(4) Uani 1 1 d .
H14 H 0.5600 0.7497 0.3899 0.031 Uiso 1 1 calc R
C15 C 0.7333(3) 0.83023(18) 0.46953(10) 0.0349(5) Uani 1 1 d .
H15 H 0.7931 0.7750 0.4962 0.042 Uiso 1 1 calc R
C16 C 0.7829(3) 0.92439(18) 0.49402(10) 0.0376(5) Uani 1 1 d .
H16 H 0.8748 0.9340 0.5379 0.045 Uiso 1 1 calc R
C17 C 0.6993(3) 1.00496(17) 0.45490(11) 0.0376(5) Uani 1 1 d .
H17 H 0.7332 1.0701 0.4719 0.045 Uiso 1 1 calc R
C18 C 0.5656(3) 0.99076(15) 0.39074(10) 0.0278(4) Uani 1 1 d .
H18 H 0.5103 1.0464 0.3634 0.033 Uiso 1 1 calc R
Cl1 Cl 0.64512(6) 0.98627(4) 0.09893(2) 0.02629(11) Uani 1 1 d .
Cl2 Cl 0.18971(6) 1.08085(3) 0.12105(3) 0.02764(11) Uani 1 1 d .

loop_
_atom_site_aniso_label
_atom_site_aniso_U_11
_atom_site_aniso_U_22
_atom_site_aniso_U_33
_atom_site_aniso_U_23
_atom_site_aniso_U_13
_atom_site_aniso_U_12
Ti1 0.01322(14) 0.01520(16) 0.01238(14) 0.00087(11) 0.00134(10) -0.00105(11)
C1 0.0178(8) 0.0122(8) 0.0192(8) -0.0032(6) 0.0033(6) -0.0036(6)
C2 0.0234(9) 0.0160(9) 0.0306(10) -0.0057(7) 0.0056(7) 0.0029(7)
C3 0.0353(10) 0.0292(11) 0.0274(10) -0.0139(8) 0.0155(8) -0.0075(9)
C4 0.0332(10) 0.0307(11) 0.0147(8) -0.0036(7) -0.0003(7) -0.0126(8)
C5 0.0172(8) 0.0225(9) 0.0196(8) -0.0005(7) -0.0020(6) -0.0061(7)
C6 0.0218(8) 0.0158(9) 0.0194(8) 0.0011(7) 0.0018(7) -0.0045(7)
C7 0.0282(10) 0.0351(12) 0.0272(10) 0.0003(8) 0.0033(8) -0.0176(9)
C8 0.0453(12) 0.0151(10) 0.0307(10) 0.0046(8) 0.0030(9) 0.0003(8)
C9 0.0171(8) 0.0188(9) 0.0152(8) 0.0006(6) 0.0026(6) -0.0035(7)
C10 0.0204(8) 0.0256(10) 0.0274(9) -0.0022(8) 0.0077(7) 0.0006(7)
C11 0.0268(9) 0.0353(11) 0.0206(9) 0.0033(8) 0.0069(7) -0.0087(8)
C12 0.0184(8) 0.0132(8) 0.0165(8) -0.0009(6) 0.0023(6) 0.0010(6)
N1 0.0169(7) 0.0180(8) 0.0145(6) -0.0006(5) 0.0002(5) -0.0030(6)
C13 0.0158(8) 0.0265(10) 0.0129(7) 0.0018(7) 0.0047(6) -0.0020(7)
C14 0.0249(9) 0.0293(11) 0.0238(9) 0.0031(8) 0.0037(7) 0.0022(8)
C15 0.0251(10) 0.0538(14) 0.0250(10) 0.0141(9) 0.0020(8) 0.0079(9)
C16 0.0239(10) 0.0659(16) 0.0202(9) 0.0036(10) -0.0035(7) -0.0117(10)
C17 0.0401(12) 0.0420(13) 0.0271(10) -0.0048(9) -0.0038(9) -0.0170(10)
C18 0.0317(10) 0.0283(11) 0.0214(9) 0.0010(8) -0.0010(7) -0.0092(8)
Cl1 0.0178(2) 0.0394(3) 0.0225(2) 0.00406(19) 0.00589(16) -0.00588(18)
Cl2 0.0278(2) 0.0181(2) 0.0363(3) 0.00413(18) 0.00401(19) 0.00537(17)

loop_
_atom_type_symbol
_atom_type_description
_atom_type_scat_dispersion_real
_atom_type_scat_dispersion_imag
_atom_type_scat_source
C C 0.0033 0.0016 'International Tables Vol C Tables 4.2.6.8 and 6.1.1.4'
H H 0.0000 0.0000 'International Tables Vol C Tables 4.2.6.8 and 6.1.1.4'
N N 0.0061 0.0033 'International Tables Vol C Tables 4.2.6.8 and 6.1.1.4'
Cl Cl 0.1484 0.1585 'International Tables Vol C Tables 4.2.6.8 and 6.1.1.4'
Ti Ti 0.2776 0.4457 'International Tables Vol C Tables 4.2.6.8 and 6.1.1.4'

loop_
_geom_angle_atom_site_label_1
_geom_angle_atom_site_label_2
_geom_angle_atom_site_label_3
_geom_angle
N1 Ti1 Cl2 103.79(5)
N1 Ti1 Cl1 106.18(4)
Cl2 Ti1 Cl1 102.92(2)
N1 Ti1 C2 86.78(6)
Cl2 Ti1 C2 147.56(5)
Cl1 Ti1 C2 103.33(5)
N1 Ti1 C3 121.41(7)
Cl2 Ti1 C3 129.10(5)
Cl1 Ti1 C3 86.82(5)
C2 Ti1 C3 35.21(7)
N1 Ti1 C5 106.20(6)
Cl2 Ti1 C5 89.02(5)
Cl1 Ti1 C5 141.48(4)
C2 Ti1 C5 58.54(6)
C3 Ti1 C5 58.46(6)
N1 Ti1 C4 136.66(6)
Cl2 Ti1 C4 95.89(5)
Cl1 Ti1 C4 106.42(5)
C2 Ti1 C4 58.40(7)
C3 Ti1 C4 34.90(7)
C5 Ti1 C4 35.27(6)
N1 Ti1 C1 77.65(6)
Cl2 Ti1 C1 115.92(4)
Cl1 Ti1 C1 139.06(4)
C2 Ti1 C1 35.73(6)
C3 Ti1 C1 59.19(6)
C5 Ti1 C1 35.29(6)
C4 Ti1 C1 59.01(6)
C5 C1 C2 105.74(14)
C5 C1 C6 127.59(14)
C2 C1 C6 126.40(15)
C5 C1 Ti1 71.66(9)
C2 C1 Ti1 70.90(9)
C6 C1 Ti1 126.62(11)
C3 C2 C1 109.09(16)
C3 C2 Ti1 72.94(11)
C1 C2 Ti1 73.36(9)
C3 C2 H2 125.5
C1 C2 H2 125.5
Ti1 C2 H2 120.0
C4 C3 C2 107.99(16)
C4 C3 Ti1 72.66(10)
C2 C3 Ti1 71.85(10)
C4 C3 H3 126.0
C2 C3 H3 126.0
Ti1 C3 H3 121.2
C3 C4 C5 108.11(16)
C3 C4 Ti1 72.44(10)
C5 C4 Ti1 72.27(9)
C3 C4 H4 125.9
C5 C4 H4 125.9
Ti1 C4 H4 121.1
C4 C5 C1 109.06(15)
C4 C5 Ti1 72.46(9)
C1 C5 Ti1 73.05(9)
C4 C5 H5 125.5
C1 C5 H5 125.5
Ti1 C5 H5 120.7
C1 C6 C8 108.24(14)
C1 C6 C7 106.95(13)
C8 C6 C7 108.15(15)
C1 C6 C9 113.95(13)
C8 C6 C9 109.69(13)
C7 C6 C9 109.67(14)
C6 C7 H7A 109.5
C6 C7 H7B 109.5
H7A C7 H7B 109.5
C6 C7 H7C 109.5
H7A C7 H7C 109.5
H7B C7 H7C 109.5
C6 C8 H8A 109.5
C6 C8 H8B 109.5
H8A C8 H8B 109.5
C6 C8 H8C 109.5
H8A C8 H8C 109.5
H8B C8 H8C 109.5
C10 C9 C11 106.88(14)
C10 C9 C12 105.94(13)
C11 C9 C12 111.75(13)
C10 C9 C6 112.38(13)
C11 C9 C6 111.25(14)
C12 C9 C6 108.55(13)
C9 C10 H10A 109.5
C9 C10 H10B 109.5
H10A C10 H10B 109.5
C9 C10 H10C 109.5
H10A C10 H10C 109.5
H10B C10 H10C 109.5
C9 C11 H11A 109.5
C9 C11 H11B 109.5
H11A C11 H11B 109.5
C9 C11 H11C 109.5
H11A C11 H11C 109.5
H11B C11 H11C 109.5
N1 C12 C13 116.92(14)
N1 C12 C9 120.07(14)
C13 C12 C9 122.80(13)
C12 N1 Ti1 146.52(12)
C18 C13 C14 119.16(16)
C18 C13 C12 117.64(15)
C14 C13 C12 123.10(16)
C13 C14 C15 119.55(19)
C13 C14 H14 120.2
C15 C14 H14 120.2
C16 C15 C14 120.65(19)
C16 C15 H15 119.7
C14 C15 H15 119.7
C15 C16 C17 120.04(18)
C15 C16 H16 120.0
C17 C16 H16 120.0
C16 C17 C18 119.8(2)
C16 C17 H17 120.1
C18 C17 H17 120.1
C17 C18 C13 120.74(18)
C17 C18 H18 119.6
C13 C18 H18 119.6

loop_
_geom_bond_atom_site_label_1
_geom_bond_atom_site_label_2
_geom_bond_distance
Ti1 N1 1.8618(13)
Ti1 Cl2 2.2551(5)
Ti1 Cl1 2.2900(5)
Ti1 C2 2.3172(18)
Ti1 C3 2.3313(18)
Ti1 C5 2.3315(16)
Ti1 C4 2.3340(17)
Ti1 C1 2.3495(16)
C1 C5 1.419(2)
C1 C2 1.432(2)
C1 C6 1.526(2)
C2 C3 1.406(3)
C2 H2 0.9500
C3 C4 1.399(3)
C3 H3 0.9500
C4 C5 1.414(2)
C4 H4 0.9500
C5 H5 0.9500
C6 C8 1.534(2)
C6 C7 1.547(2)
C6 C9 1.598(2)
C7 H7A 0.9800
C7 H7B 0.9800
C7 H7C 0.9800
C8 H8A 0.9800
C8 H8B 0.9800
C8 H8C 0.9800
C9 C10 1.537(2)
C9 C11 1.540(2)
C9 C12 1.542(2)
C10 H10A 0.9800
C10 H10B 0.9800
C10 H10C 0.9800
C11 H11A 0.9800
C11 H11B 0.9800
C11 H11C 0.9800
C12 N1 1.268(2)
C12 C13 1.501(2)
C13 C18 1.390(3)
C13 C14 1.391(2)
C14 C15 1.395(3)
C14 H14 0.9500
C15 C16 1.375(3)
C15 H15 0.9500
C16 C17 1.379(3)
C16 H16 0.9500
C17 C18 1.386(2)
C17 H17 0.9500
C18 H18 0.9500

loop_
_geom_torsion_atom_site_label_1
_geom_torsion_atom_site_label_2
_geom_torsion_atom_site_label_3
_geom_torsion_atom_site_label_4
_geom_torsion
N1 Ti1 C1 C5 143.48(11)
Cl2 Ti1 C1 C5 43.99(10)
Cl1 Ti1 C1 C5 -115.98(10)
C2 Ti1 C1 C5 -114.65(14)
C3 Ti1 C1 C5 -77.79(11)
C4 Ti1 C1 C5 -36.87(10)
N1 Ti1 C1 C2 -101.87(10)
Cl2 Ti1 C1 C2 158.64(9)
Cl1 Ti1 C1 C2 -1.33(12)
C3 Ti1 C1 C2 36.86(10)
C5 Ti1 C1 C2 114.65(14)
C4 Ti1 C1 C2 77.78(11)
N1 Ti1 C1 C6 19.81(13)
Cl2 Ti1 C1 C6 -79.68(14)
Cl1 Ti1 C1 C6 120.35(12)
C2 Ti1 C1 C6 121.68(18)
C3 Ti1 C1 C6 158.54(16)
C5 Ti1 C1 C6 -123.67(18)
C4 Ti1 C1 C6 -160.55(16)
C5 C1 C2 C3 -1.02(19)
C6 C1 C2 C3 173.36(16)
Ti1 C1 C2 C3 -64.70(13)
C5 C1 C2 Ti1 63.68(11)
C6 C1 C2 Ti1 -121.94(16)
N1 Ti1 C2 C3 -170.11(11)
Cl2 Ti1 C2 C3 79.02(13)
Cl1 Ti1 C2 C3 -64.23(11)
C5 Ti1 C2 C3 78.67(11)
C4 Ti1 C2 C3 37.03(11)
C1 Ti1 C2 C3 116.66(15)
N1 Ti1 C2 C1 73.23(10)
Cl2 Ti1 C2 C1 -37.64(14)
Cl1 Ti1 C2 C1 179.11(8)
C3 Ti1 C2 C1 -116.66(15)
C5 Ti1 C2 C1 -37.99(9)
C4 Ti1 C2 C1 -79.63(10)
C1 C2 C3 C4 0.8(2)
Ti1 C2 C3 C4 -64.13(13)
C1 C2 C3 Ti1 64.97(12)
N1 Ti1 C3 C4 127.89(11)
Cl2 Ti1 C3 C4 -20.98(13)
Cl1 Ti1 C3 C4 -125.06(11)
C2 Ti1 C3 C4 116.29(15)
C5 Ti1 C3 C4 37.39(10)
C1 Ti1 C3 C4 78.88(11)
N1 Ti1 C3 C2 11.60(13)
Cl2 Ti1 C3 C2 -137.27(9)
Cl1 Ti1 C3 C2 118.64(10)
C5 Ti1 C3 C2 -78.90(11)
C4 Ti1 C3 C2 -116.29(15)
C1 Ti1 C3 C2 -37.42(10)
C2 C3 C4 C5 -0.3(2)
Ti1 C3 C4 C5 -63.92(12)
C2 C3 C4 Ti1 63.60(13)
N1 Ti1 C4 C3 -78.94(14)
Cl2 Ti1 C4 C3 163.78(10)
Cl1 Ti1 C4 C3 58.43(11)
C2 Ti1 C4 C3 -37.36(11)
C5 Ti1 C4 C3 -116.33(16)
C1 Ti1 C4 C3 -79.44(12)
N1 Ti1 C4 C5 37.39(15)
Cl2 Ti1 C4 C5 -79.89(11)
Cl1 Ti1 C4 C5 174.76(10)
C2 Ti1 C4 C5 78.97(11)
C3 Ti1 C4 C5 116.33(16)
C1 Ti1 C4 C5 36.89(10)
C3 C4 C5 C1 -0.3(2)
Ti1 C4 C5 C1 -64.36(12)
C3 C4 C5 Ti1 64.04(13)
C2 C1 C5 C4 0.82(19)
C6 C1 C5 C4 -173.47(15)
Ti1 C1 C5 C4 63.98(12)
C2 C1 C5 Ti1 -63.16(11)
C6 C1 C5 Ti1 122.55(16)
N1 Ti1 C5 C4 -154.28(11)
Cl2 Ti1 C5 C4 101.65(11)
Cl1 Ti1 C5 C4 -8.09(15)
C2 Ti1 C5 C4 -78.54(12)
C3 Ti1 C5 C4 -36.99(11)
C1 Ti1 C5 C4 -117.02(15)
N1 Ti1 C5 C1 -37.26(11)
Cl2 Ti1 C5 C1 -141.33(9)
Cl1 Ti1 C5 C1 108.94(10)
C2 Ti1 C5 C1 38.48(9)
C3 Ti1 C5 C1 80.03(11)
C4 Ti1 C5 C1 117.02(15)
C5 C1 C6 C8 153.38(17)
C2 C1 C6 C8 -19.8(2)
Ti1 C1 C6 C8 -112.17(15)
C5 C1 C6 C7 37.1(2)
C2 C1 C6 C7 -136.11(17)
Ti1 C1 C6 C7 131.51(14)
C5 C1 C6 C9 -84.3(2)
C2 C1 C6 C9 102.52(19)
Ti1 C1 C6 C9 10.1(2)
C1 C6 C9 C10 69.36(17)
C8 C6 C9 C10 -169.12(14)
C7 C6 C9 C10 -50.48(18)
C1 C6 C9 C11 -170.84(14)
C8 C6 C9 C11 -49.32(18)
C7 C6 C9 C11 69.32(18)
C1 C6 C9 C12 -47.47(18)
C8 C6 C9 C12 74.04(17)
C7 C6 C9 C12 -167.32(14)
C10 C9 C12 N1 -65.96(19)
C11 C9 C12 N1 178.00(16)
C6 C9 C12 N1 54.9(2)
C10 C9 C12 C13 108.56(17)
C11 C9 C12 C13 -7.5(2)
C6 C9 C12 C13 -130.54(16)
C13 C12 N1 Ti1 174.47(16)
C9 C12 N1 Ti1 -10.7(3)
Cl2 Ti1 N1 C12 90.2(2)
Cl1 Ti1 N1 C12 -161.7(2)
C2 Ti1 N1 C12 -58.8(2)
C3 Ti1 N1 C12 -65.4(2)
C5 Ti1 N1 C12 -2.9(2)
C4 Ti1 N1 C12 -24.3(3)
C1 Ti1 N1 C12 -23.9(2)
N1 C12 C13 C18 58.9(2)
C9 C12 C13 C18 -115.76(18)
N1 C12 C13 C14 -117.30(18)
C9 C12 C13 C14 68.0(2)
C18 C13 C14 C15 -0.4(3)
C12 C13 C14 C15 175.77(15)
C13 C14 C15 C16 1.5(3)
C14 C15 C16 C17 -1.2(3)
C15 C16 C17 C18 -0.2(3)
C16 C17 C18 C13 1.3(3)
C14 C13 C18 C17 -1.0(3)
C12 C13 C18 C17 -177.36(17)
